data_4305824
loop_
_publ_author_name
'Hu Xu'
'Dennis K. P. Ng'

_publ_section_title
;
Construction of Subphthalocyanine-Porphyrin and
Subphthalocyanine-Phthalocyanine Heterodyads through Axial Coordination
;
_journal_name_full 'Inorganic Chemistry'
_journal_page_first 7921
_journal_page_last 7927
_journal_paper_doi 10.1021/ic800756h
_journal_volume 47
_journal_year 2008
_chemical_formula_sum 'C29 H16 B N7 O'
_chemical_formula_weight 489.30
_chemical_name_systematic
; 
 ? 
;
_space_group_IT_number 14
_symmetry_cell_setting monoclinic
_symmetry_space_group_name_Hall '-P 2ybc'
_symmetry_space_group_name_H-M 'P 1 21/c 1'
_atom_sites_solution_hydrogens geom
_atom_sites_solution_primary direct
_atom_sites_solution_secondary difmap
_audit_creation_method SHELXL-97
_cell_angle_alpha 90.00
_cell_angle_beta 90.328(5)
_cell_angle_gamma 90.00
_cell_formula_units_Z 4
_cell_length_a 12.440(2)
_cell_length_b 8.5676(16)
_cell_length_c 21.371(4)
_cell_measurement_reflns_used 865
_cell_measurement_temperature 293(2)
_cell_measurement_theta_max 22.72
_cell_measurement_theta_min 2.52
_cell_volume 2277.7(7)
_computing_cell_refinement 'BRUKER SMART CCD DIFFRACTOMETER'
_computing_data_collection 'BRUKER SMART CCD DIFFRACTOMETER'
_computing_data_reduction 'BRUKER SMART CCD DIFFRACTOMETER'
_computing_molecular_graphics 'SIEMENS SHELXTL'
_computing_publication_material 'SIEMENS SHELXTL'
_computing_structure_refinement 'SHELXL-97 (Sheldrick, 1997)'
_computing_structure_solution 'SHELXS-97 (Sheldrick, 1990)'
_diffrn_ambient_temperature 293(2)
_diffrn_measured_fraction_theta_full 0.998
_diffrn_measured_fraction_theta_max 0.998
_diffrn_measurement_device_type 'BRUKER SMART CCD DIFFRACTOMETER'
_diffrn_measurement_method 'OMEGA SCAN'
_diffrn_radiation_monochromator graphite
_diffrn_radiation_source 'fine-focus sealed tube'
_diffrn_radiation_type MoK\a
_diffrn_radiation_wavelength 0.71073
_diffrn_reflns_av_R_equivalents 0.0325
_diffrn_reflns_av_sigmaI/netI 0.0402
_diffrn_reflns_limit_h_max 16
_diffrn_reflns_limit_h_min -14
_diffrn_reflns_limit_k_max 11
_diffrn_reflns_limit_k_min -11
_diffrn_reflns_limit_l_max 21
_diffrn_reflns_limit_l_min -28
_diffrn_reflns_number 15025
_diffrn_reflns_theta_full 28.02
_diffrn_reflns_theta_max 28.02
_diffrn_reflns_theta_min 1.64
_exptl_absorpt_coefficient_mu 0.091
_exptl_absorpt_correction_T_max 1.0000
_exptl_absorpt_correction_T_min 0.843257
_exptl_absorpt_correction_type multi-scan
_exptl_crystal_colour purple
_exptl_crystal_density_diffrn 1.427
_exptl_crystal_density_method 'not measured'
_exptl_crystal_description block
_exptl_crystal_F_000 1008
_exptl_crystal_size_max 0.40
_exptl_crystal_size_mid 0.30
_exptl_crystal_size_min 0.20
_refine_diff_density_max 0.185
_refine_diff_density_min -0.173
_refine_diff_density_rms 0.036
_refine_ls_extinction_method none
_refine_ls_goodness_of_fit_ref 1.004
_refine_ls_hydrogen_treatment riding
_refine_ls_matrix_type full
_refine_ls_number_parameters 343
_refine_ls_number_reflns 5497
_refine_ls_number_restraints 0
_refine_ls_restrained_S_all 1.004
_refine_ls_R_factor_all 0.0778
_refine_ls_R_factor_gt 0.0406
_refine_ls_shift/su_max 0.001
_refine_ls_shift/su_mean 0.000
_refine_ls_structure_factor_coef Fsqd
_refine_ls_weighting_details 'calc w=1/[\s^2^(Fo^2^)+(0.0471P)^2^+0.3047P] where P=(Fo^2^+2Fc^2^)/3'
_refine_ls_weighting_scheme calc
_refine_ls_wR_factor_gt 0.0924
_refine_ls_wR_factor_ref 0.1126
_reflns_number_gt 3447
_reflns_number_total 5497
_reflns_threshold_expression >2sigma(I)
_cod_data_source_file ic800756h-file004_2.cif
_cod_data_source_block xh8
_cod_depositor_comments
;
The following automatic conversions were performed:
'_symmetry_cell_setting' value 'Monoclinic' changed to 'monoclinic'
according to '/home/saulius/struct/CIF-dictionaries/cif_core.dic'
dictionary named 'cif_core.dic' version 2.4.1 from 2010-06-29.

Automatic conversion script
Id: cif_fix_enum 1527 2010-12-29 10:47:43Z saulius 
;
_cod_original_cell_volume 2277.8(7)
_cod_database_code 4305824

loop_
_symmetry_equiv_pos_as_xyz
'x, y, z'
'-x, y+1/2, -z+1/2'
'-x, -y, -z'
'x, -y-1/2, z-1/2'

loop_
_atom_site_label
_atom_site_type_symbol
_atom_site_fract_x
_atom_site_fract_y
_atom_site_fract_z
_atom_site_U_iso_or_equiv
_atom_site_adp_type
_atom_site_occupancy
_atom_site_symmetry_multiplicity
_atom_site_calc_flag
_atom_site_refinement_flags
_atom_site_disorder_assembly
_atom_site_disorder_group
O1 O 0.56580(8) 0.61181(13) 0.55774(5) 0.0448(3) Uani 1 1 d . . .
B1 B 0.67369(14) 0.6661(2) 0.54704(8) 0.0378(4) Uani 1 1 d . . .
N1 N 0.75707(10) 0.54401(14) 0.53488(6) 0.0384(3) Uani 1 1 d . . .
N2 N 0.84131(10) 0.56334(15) 0.63479(6) 0.0414(3) Uani 1 1 d . . .
N3 N 0.72258(10) 0.76174(14) 0.59861(5) 0.0384(3) Uani 1 1 d . . .
N4 N 0.68518(11) 1.00521(15) 0.54949(6) 0.0427(3) Uani 1 1 d . . .
N5 N 0.67799(10) 0.76912(15) 0.49121(6) 0.0390(3) Uani 1 1 d . . .
N6 N 0.75586(11) 0.57915(15) 0.42441(6) 0.0428(3) Uani 1 1 d . . .
N7 N 0.50718(13) 0.3048(2) 0.70428(7) 0.0640(4) Uani 1 1 d . . .
C1 C 0.78534(12) 0.49946(18) 0.47586(7) 0.0403(4) Uani 1 1 d . . .
C2 C 0.86938(13) 0.38244(17) 0.48367(8) 0.0427(4) Uani 1 1 d . . .
C3 C 0.92654(14) 0.29437(19) 0.44067(9) 0.0505(4) Uani 1 1 d . . .
H3A H 0.9111 0.3001 0.3981 0.061 Uiso 1 1 calc R . .
C4 C 1.00697(15) 0.1981(2) 0.46303(10) 0.0568(5) Uani 1 1 d . . .
H4B H 1.0450 0.1360 0.4352 0.068 Uiso 1 1 calc R . .
C5 C 1.03228(14) 0.1923(2) 0.52645(10) 0.0559(5) Uani 1 1 d . . .
H5A H 1.0868 0.1261 0.5401 0.067 Uiso 1 1 calc R . .
C6 C 0.97843(14) 0.28249(18) 0.56965(9) 0.0496(4) Uani 1 1 d . . .
H6B H 0.9973 0.2801 0.6118 0.060 Uiso 1 1 calc R . .
C7 C 0.89535(13) 0.37671(17) 0.54835(8) 0.0424(4) Uani 1 1 d . . .
C8 C 0.82741(12) 0.49081(17) 0.57954(7) 0.0398(4) Uani 1 1 d . . .
C9 C 0.79364(12) 0.70363(18) 0.64165(7) 0.0392(4) Uani 1 1 d . . .
C10 C 0.82343(13) 0.83455(19) 0.68103(7) 0.0410(4) Uani 1 1 d . . .
C11 C 0.89322(13) 0.8467(2) 0.73213(7) 0.0490(4) Uani 1 1 d . . .
H11A H 0.9268 0.7587 0.7486 0.059 Uiso 1 1 calc R . .
C12 C 0.91110(15) 0.9919(2) 0.75752(8) 0.0571(5) Uani 1 1 d . . .
H12A H 0.9564 1.0019 0.7921 0.068 Uiso 1 1 calc R . .
C13 C 0.86237(15) 1.1245(2) 0.73226(8) 0.0558(5) Uani 1 1 d . . .
H13A H 0.8756 1.2212 0.7505 0.067 Uiso 1 1 calc R . .
C14 C 0.79511(14) 1.1160(2) 0.68094(8) 0.0478(4) Uani 1 1 d . . .
H14A H 0.7642 1.2054 0.6639 0.057 Uiso 1 1 calc R . .
C15 C 0.77487(12) 0.96969(19) 0.65534(7) 0.0405(4) Uani 1 1 d . . .
C16 C 0.71666(12) 0.92096(18) 0.59960(7) 0.0403(4) Uani 1 1 d . . .
C17 C 0.67267(12) 0.92863(18) 0.49525(7) 0.0404(4) Uani 1 1 d . . .
C18 C 0.68043(13) 0.98505(19) 0.43116(7) 0.0420(4) Uani 1 1 d . . .
C19 C 0.67515(14) 1.1341(2) 0.40549(8) 0.0515(4) Uani 1 1 d . . .
H19A H 0.6588 1.2203 0.4301 0.062 Uiso 1 1 calc R . .
C20 C 0.69492(15) 1.1502(2) 0.34234(9) 0.0602(5) Uani 1 1 d . . .
H20A H 0.6911 1.2487 0.3242 0.072 Uiso 1 1 calc R . .
C21 C 0.72044(16) 1.0223(2) 0.30532(9) 0.0615(5) Uani 1 1 d . . .
H21A H 0.7346 1.0374 0.2631 0.074 Uiso 1 1 calc R . .
C22 C 0.72528(14) 0.8736(2) 0.32975(8) 0.0517(4) Uani 1 1 d . . .
H22A H 0.7418 0.7884 0.3046 0.062 Uiso 1 1 calc R . .
C23 C 0.70466(13) 0.85501(19) 0.39313(7) 0.0422(4) Uani 1 1 d . . .
C24 C 0.70905(12) 0.71853(18) 0.43351(7) 0.0397(4) Uani 1 1 d . . .
C25 C 0.54804(12) 0.51077(18) 0.60618(7) 0.0394(4) Uani 1 1 d . . .
C26 C 0.55515(13) 0.35162(19) 0.59729(8) 0.0460(4) Uani 1 1 d . . .
H26A H 0.5734 0.3103 0.5585 0.055 Uiso 1 1 calc R . .
C27 C 0.53450(14) 0.2559(2) 0.64746(9) 0.0552(5) Uani 1 1 d . . .
H27A H 0.5400 0.1488 0.6412 0.066 Uiso 1 1 calc R . .
C28 C 0.50051(17) 0.4588(3) 0.71098(9) 0.0642(5) Uani 1 1 d . . .
H28A H 0.4812 0.4971 0.7501 0.077 Uiso 1 1 calc R . .
C29 C 0.52003(14) 0.5654(2) 0.66450(8) 0.0514(4) Uani 1 1 d . . .
H29A H 0.5145 0.6720 0.6722 0.062 Uiso 1 1 calc R . .

loop_
_atom_site_aniso_label
_atom_site_aniso_U_11
_atom_site_aniso_U_22
_atom_site_aniso_U_33
_atom_site_aniso_U_23
_atom_site_aniso_U_13
_atom_site_aniso_U_12
O1 0.0373(6) 0.0502(7) 0.0469(7) 0.0063(5) -0.0024(5) -0.0027(5)
B1 0.0382(9) 0.0377(9) 0.0376(10) -0.0004(7) -0.0020(7) -0.0011(8)
N1 0.0396(7) 0.0353(7) 0.0404(7) 0.0002(6) -0.0008(5) -0.0025(6)
N2 0.0427(7) 0.0380(7) 0.0435(8) 0.0046(6) -0.0017(6) -0.0015(6)
N3 0.0396(7) 0.0382(7) 0.0373(7) -0.0003(6) -0.0020(5) 0.0013(6)
N4 0.0464(8) 0.0405(7) 0.0411(8) -0.0016(6) -0.0035(6) 0.0067(6)
N5 0.0405(7) 0.0390(7) 0.0374(7) -0.0012(6) -0.0028(5) 0.0009(6)
N6 0.0450(8) 0.0420(8) 0.0414(8) -0.0043(6) -0.0027(6) -0.0043(6)
N7 0.0689(11) 0.0672(12) 0.0560(10) 0.0104(8) 0.0002(8) -0.0102(9)
C1 0.0402(8) 0.0360(8) 0.0448(9) -0.0041(7) 0.0013(7) -0.0060(7)
C2 0.0418(9) 0.0321(8) 0.0542(10) -0.0017(7) 0.0029(7) -0.0061(7)
C3 0.0529(11) 0.0385(9) 0.0602(11) -0.0060(8) 0.0105(8) -0.0057(8)
C4 0.0505(11) 0.0367(9) 0.0832(14) -0.0056(9) 0.0166(10) -0.0023(8)
C5 0.0429(10) 0.0356(9) 0.0893(15) 0.0014(9) 0.0013(9) 0.0004(8)
C6 0.0452(10) 0.0355(8) 0.0682(12) 0.0032(8) -0.0033(8) -0.0025(7)
C7 0.0405(9) 0.0310(8) 0.0558(10) -0.0002(7) 0.0008(7) -0.0051(7)
C8 0.0395(8) 0.0337(8) 0.0463(9) 0.0052(7) -0.0015(7) -0.0041(7)
C9 0.0398(8) 0.0409(9) 0.0368(8) 0.0037(7) -0.0001(6) -0.0020(7)
C10 0.0419(9) 0.0471(9) 0.0339(8) -0.0010(7) 0.0024(7) -0.0017(7)
C11 0.0491(10) 0.0559(11) 0.0420(9) 0.0012(8) -0.0038(7) 0.0016(8)
C12 0.0553(11) 0.0686(13) 0.0472(10) -0.0100(9) -0.0113(8) -0.0033(10)
C13 0.0534(11) 0.0569(11) 0.0571(11) -0.0185(9) -0.0030(9) -0.0030(9)
C14 0.0478(10) 0.0464(10) 0.0493(10) -0.0078(8) 0.0017(8) 0.0023(8)
C15 0.0405(9) 0.0448(9) 0.0362(8) -0.0043(7) 0.0013(7) 0.0015(7)
C16 0.0411(9) 0.0384(9) 0.0413(9) -0.0033(7) 0.0004(7) 0.0028(7)
C17 0.0383(8) 0.0389(9) 0.0438(9) 0.0002(7) -0.0039(7) 0.0025(7)
C18 0.0390(8) 0.0464(9) 0.0406(9) 0.0035(7) -0.0062(7) 0.0002(7)
C19 0.0506(10) 0.0486(10) 0.0554(11) 0.0091(8) -0.0075(8) 0.0014(8)
C20 0.0591(12) 0.0600(12) 0.0615(12) 0.0221(10) -0.0046(9) -0.0007(9)
C21 0.0604(12) 0.0767(14) 0.0473(11) 0.0155(10) 0.0012(9) -0.0025(10)
C22 0.0493(10) 0.0631(12) 0.0426(10) 0.0033(8) 0.0000(8) -0.0009(9)
C23 0.0379(8) 0.0489(10) 0.0398(9) 0.0033(7) -0.0055(7) -0.0012(7)
C24 0.0380(8) 0.0435(9) 0.0377(8) -0.0027(7) -0.0035(6) -0.0030(7)
C25 0.0301(8) 0.0450(9) 0.0430(9) 0.0019(7) -0.0022(6) -0.0009(7)
C26 0.0416(9) 0.0454(10) 0.0511(10) -0.0050(8) 0.0038(7) -0.0003(7)
C27 0.0489(10) 0.0451(10) 0.0714(13) 0.0041(9) -0.0015(9) -0.0029(8)
C28 0.0745(14) 0.0732(14) 0.0451(11) -0.0049(10) 0.0076(9) -0.0045(11)
C29 0.0565(11) 0.0478(10) 0.0499(10) -0.0063(8) 0.0047(8) 0.0007(8)

loop_
_atom_type_symbol
_atom_type_description
_atom_type_scat_dispersion_real
_atom_type_scat_dispersion_imag
_atom_type_scat_source
C C 0.0033 0.0016 'International Tables Vol C Tables 4.2.6.8 and 6.1.1.4'
H H 0.0000 0.0000 'International Tables Vol C Tables 4.2.6.8 and 6.1.1.4'
B B 0.0013 0.0007 'International Tables Vol C Tables 4.2.6.8 and 6.1.1.4'
N N 0.0061 0.0033 'International Tables Vol C Tables 4.2.6.8 and 6.1.1.4'
O O 0.0106 0.0060 'International Tables Vol C Tables 4.2.6.8 and 6.1.1.4'

loop_
_geom_angle_atom_site_label_1
_geom_angle_atom_site_label_2
_geom_angle_atom_site_label_3
_geom_angle
_geom_angle_site_symmetry_1
_geom_angle_site_symmetry_3
_geom_angle_publ_flag
C25 O1 B1 118.63(12) . . ?
O1 B1 N5 110.94(13) . . ?
O1 B1 N1 116.71(13) . . ?
N5 B1 N1 104.34(13) . . ?
O1 B1 N3 115.74(13) . . ?
N5 B1 N3 104.43(13) . . ?
N1 B1 N3 103.35(12) . . ?
C1 N1 C8 112.57(13) . . ?
C1 N1 B1 122.55(13) . . ?
C8 N1 B1 123.53(13) . . ?
C8 N2 C9 116.93(13) . . ?
C9 N3 C16 112.85(13) . . ?
C9 N3 B1 123.64(13) . . ?
C16 N3 B1 122.36(13) . . ?
C17 N4 C16 117.18(13) . . ?
C24 N5 C17 112.79(13) . . ?
C24 N5 B1 123.27(13) . . ?
C17 N5 B1 122.68(13) . . ?
C1 N6 C24 116.74(13) . . ?
C28 N7 C27 115.29(16) . . ?
N6 C1 N1 122.90(14) . . ?
N6 C1 C2 129.47(15) . . ?
N1 C1 C2 105.95(13) . . ?
C3 C2 C7 120.76(16) . . ?
C3 C2 C1 131.91(16) . . ?
C7 C2 C1 107.14(14) . . ?
C4 C3 C2 117.96(17) . . ?
C3 C4 C5 121.23(17) . . ?
C6 C5 C4 121.60(17) . . ?
C5 C6 C7 118.03(17) . . ?
C6 C7 C2 120.36(15) . . ?
C6 C7 C8 132.39(16) . . ?
C2 C7 C8 107.05(14) . . ?
N2 C8 N1 122.46(14) . . ?
N2 C8 C7 129.80(14) . . ?
N1 C8 C7 105.95(13) . . ?
N2 C9 N3 122.33(14) . . ?
N2 C9 C10 129.92(14) . . ?
N3 C9 C10 105.74(13) . . ?
C11 C10 C15 120.33(15) . . ?
C11 C10 C9 131.93(15) . . ?
C15 C10 C9 107.50(13) . . ?
C12 C11 C10 118.35(16) . . ?
C11 C12 C13 121.03(16) . . ?
C14 C13 C12 121.69(16) . . ?
C13 C14 C15 117.97(16) . . ?
C14 C15 C10 120.60(14) . . ?
C14 C15 C16 132.11(15) . . ?
C10 C15 C16 107.03(13) . . ?
N4 C16 N3 122.55(13) . . ?
N4 C16 C15 129.74(15) . . ?
N3 C16 C15 105.84(13) . . ?
N4 C17 N5 122.48(14) . . ?
N4 C17 C18 130.02(15) . . ?
N5 C17 C18 105.56(13) . . ?
C19 C18 C23 120.46(15) . . ?
C19 C18 C17 132.24(15) . . ?
C23 C18 C17 107.15(14) . . ?
C20 C19 C18 117.96(17) . . ?
C19 C20 C21 121.38(17) . . ?
C22 C21 C20 121.53(17) . . ?
C21 C22 C23 117.89(17) . . ?
C22 C23 C18 120.77(15) . . ?
C22 C23 C24 131.64(16) . . ?
C18 C23 C24 107.48(13) . . ?
N6 C24 N5 122.56(14) . . ?
N6 C24 C23 130.08(14) . . ?
N5 C24 C23 105.72(13) . . ?
O1 C25 C29 120.80(15) . . ?
O1 C25 C26 120.69(14) . . ?
C29 C25 C26 118.50(15) . . ?
C27 C26 C25 118.00(16) . . ?
N7 C27 C26 125.00(18) . . ?
N7 C28 C29 124.82(18) . . ?
C28 C29 C25 118.39(17) . . ?

loop_
_geom_bond_atom_site_label_1
_geom_bond_atom_site_label_2
_geom_bond_distance
_geom_bond_site_symmetry_2
_geom_bond_publ_flag
O1 C25 1.3684(18) . ?
O1 B1 1.440(2) . ?
B1 N5 1.485(2) . ?
B1 N1 1.497(2) . ?
B1 N3 1.500(2) . ?
N1 C1 1.3659(19) . ?
N1 C8 1.3692(19) . ?
N2 C8 1.3447(19) . ?
N2 C9 1.349(2) . ?
N3 C9 1.3660(19) . ?
N3 C16 1.3663(19) . ?
N4 C17 1.3403(19) . ?
N4 C16 1.3476(19) . ?
N5 C24 1.3651(19) . ?
N5 C17 1.3710(19) . ?
N6 C1 1.343(2) . ?
N6 C24 1.343(2) . ?
N7 C28 1.330(3) . ?
N7 C27 1.331(2) . ?
C1 C2 1.457(2) . ?
C2 C3 1.388(2) . ?
C2 C7 1.419(2) . ?
C3 C4 1.380(3) . ?
C4 C5 1.391(3) . ?
C5 C6 1.380(2) . ?
C6 C7 1.386(2) . ?
C7 C8 1.456(2) . ?
C9 C10 1.449(2) . ?
C10 C11 1.395(2) . ?
C10 C15 1.415(2) . ?
C11 C12 1.375(2) . ?
C12 C13 1.395(3) . ?
C13 C14 1.378(2) . ?
C14 C15 1.390(2) . ?
C15 C16 1.452(2) . ?
C17 C18 1.456(2) . ?
C18 C19 1.391(2) . ?
C18 C23 1.413(2) . ?
C19 C20 1.380(2) . ?
C20 C21 1.389(3) . ?
C21 C22 1.378(3) . ?
C22 C23 1.389(2) . ?
C23 C24 1.454(2) . ?
C25 C29 1.378(2) . ?
C25 C26 1.380(2) . ?
C26 C27 1.375(2) . ?
C28 C29 1.372(3) . ?
